data_4069482
loop_
_publ_author_name
'Nomura, Mitsushiro'
'Fujii, Takashi'
'Kajitani, Masatsugu'

_publ_section_title
;
 Platinum Dithiolene Complexes of \p-Coordinating and \p-Interacting
 \h4-Cyclobutadiene Ligands
;
_journal_issue 13
_journal_name_full Organometallics
_journal_page_first 3776
_journal_paper_doi 10.1021/om900222s
_journal_volume 28
_journal_year 2009
_chemical_formula_moiety 'C12 H16 Pt S4 '
_chemical_formula_sum 'C12 H16 Pt S4'
_chemical_formula_weight 483.59
_space_group_IT_number 14
_symmetry_cell_setting monoclinic
_symmetry_Int_Tables_number 14
_symmetry_space_group_name_Hall '-P 2yab'
_symmetry_space_group_name_H-M 'P 1 21/a 1'
_cell_angle_alpha 90.0000
_cell_angle_beta 96.6553(7)
_cell_angle_gamma 90.0000
_cell_formula_units_Z 4
_cell_length_a 11.429(2)
_cell_length_b 9.9809(19)
_cell_length_c 13.087(3)
_cell_measurement_reflns_used 4407
_cell_measurement_temperature 298.1
_cell_measurement_theta_max 27.5
_cell_measurement_theta_min 3.0
_cell_volume 1482.8(5)
_computing_cell_refinement CrystalClear
_computing_data_collection CrystalClear
_computing_data_reduction CrystalStructure
_computing_publication_material 'CrystalStructure 3.8'
_computing_structure_refinement CRYSTALS
_computing_structure_solution SIR92
_diffrn_detector_area_resol_mean 7.31
_diffrn_measured_fraction_theta_full 0.999
_diffrn_measured_fraction_theta_max 0.999
_diffrn_measurement_device_type 'Rigaku Mercury'
_diffrn_measurement_method \w
_diffrn_radiation_type 'Mo K\a'
_diffrn_radiation_wavelength 0.71070
_diffrn_reflns_av_R_equivalents 0.029
_diffrn_reflns_limit_h_max 12
_diffrn_reflns_limit_h_min -14
_diffrn_reflns_limit_k_max 12
_diffrn_reflns_limit_k_min -12
_diffrn_reflns_limit_l_max 16
_diffrn_reflns_limit_l_min -16
_diffrn_reflns_number 11231
_diffrn_reflns_theta_full 27.48
_diffrn_reflns_theta_max 27.48
_exptl_absorpt_coefficient_mu 9.964
_exptl_absorpt_correction_T_max 0.166
_exptl_absorpt_correction_T_min 0.131
_exptl_absorpt_correction_type multi-scan
_exptl_absorpt_process_details 'Jacobson, R. (1998) Private communication'
_exptl_crystal_colour darkred
_exptl_crystal_density_diffrn 2.166
_exptl_crystal_density_method 'not measured'
_exptl_crystal_description block
_exptl_crystal_F_000 920.00
_exptl_crystal_size_max 0.21
_exptl_crystal_size_mid 0.21
_exptl_crystal_size_min 0.18
_refine_diff_density_max 2.49
_refine_diff_density_min -1.39
_refine_ls_extinction_method none
_refine_ls_goodness_of_fit_ref 1.014
_refine_ls_hydrogen_treatment refall
_refine_ls_number_parameters 170
_refine_ls_number_reflns 2912
_refine_ls_R_factor_gt 0.0232
_refine_ls_shift/su_max 0.0000
_refine_ls_structure_factor_coef Fsqd
_refine_ls_weighting_details 'w = 1/[0.0010Fo^2^ + 0.1000\s(Fo^2^) + 0.5000]/(4Fo^2^)'
_refine_ls_weighting_scheme calc
_refine_ls_wR_factor_ref 0.0706
_reflns_number_gt 2908
_reflns_number_total 3393
_reflns_threshold_expression F^2^>2.0\s(F^2^)
_cod_data_source_file om900222s_si_001.cif
_cod_data_source_block '__(C4Me4)Pt(dddt)'
_cod_original_formula_sum 'C12 H16 Pt S4 '
_cod_database_code 4069482

loop_
_symmetry_equiv_pos_site_id
_symmetry_equiv_pos_as_xyz
1 +X,+Y,+Z
2 1/2-X,1/2+Y,-Z
3 -X,-Y,-Z
4 1/2+X,1/2-Y,+Z

loop_
_atom_site_label
_atom_site_type_symbol
_atom_site_fract_x
_atom_site_fract_y
_atom_site_fract_z
_atom_site_U_iso_or_equiv
_atom_site_adp_type
_atom_site_occupancy
_atom_site_symmetry_multiplicity
_atom_site_calc_flag
_atom_site_refinement_flags
Pt(1) Pt 0.424020(10) 0.862820(10) 0.749260(10) 0.02562(5) Uani 1.00 1 d .
S(1) S 0.29403(9) 0.97360(10) 0.63476(7) 0.0343(2) Uani 1.00 1 d .
S(2) S 0.35704(9) 0.98282(10) 0.87823(7) 0.0345(2) Uani 1.00 1 d .
S(3) S 0.16494(12) 1.22784(14) 0.63820(10) 0.0532(3) Uani 1.00 1 d .
S(4) S 0.21366(13) 1.22925(13) 0.88660(10) 0.0535(3) Uani 1.00 1 d .
C(1) C 0.2423(3) 1.1001(4) 0.7086(3) 0.0306(8) Uani 1.00 1 d .
C(2) C 0.2675(3) 1.1032(4) 0.8123(3) 0.0319(9) Uani 1.00 1 d .
C(3) C 0.0532(4) 1.2839(5) 0.7144(4) 0.0559(14) Uani 1.00 1 d .
C(4) C 0.0649(5) 1.2412(6) 0.8237(4) 0.0633(16) Uani 1.00 1 d .
C(5) C 0.6050(3) 0.8062(4) 0.7810(3) 0.0322(9) Uani 1.00 1 d .
C(6) C 0.5633(3) 0.7822(4) 0.6709(3) 0.0327(9) Uani 1.00 1 d .
C(7) C 0.4935(3) 0.6737(4) 0.6998(3) 0.0333(9) Uani 1.00 1 d .
C(8) C 0.5327(3) 0.6982(3) 0.8098(3) 0.0317(9) Uani 1.00 1 d .
C(9) C 0.6985(4) 0.8886(4) 0.8376(4) 0.0439(11) Uani 1.00 1 d .
C(10) C 0.5990(4) 0.8325(5) 0.5731(3) 0.0464(12) Uani 1.00 1 d .
C(11) C 0.4294(4) 0.5643(4) 0.6405(3) 0.0479(12) Uani 1.00 1 d .
C(12) C 0.5267(4) 0.6246(4) 0.9075(3) 0.0432(12) Uani 1.00 1 d .
H(1) H 0.0539 1.3791 0.7140 0.066 Uiso 1.00 1 c R
H(2) H -0.0204 1.2527 0.6819 0.066 Uiso 1.00 1 c R
H(3) H 0.0303 1.1548 0.8258 0.077 Uiso 1.00 1 c R
H(4) H 0.0231 1.3025 0.8614 0.077 Uiso 1.00 1 c R
H(5) H 0.7333 0.9445 0.7907 0.053 Uiso 1.00 1 c R
H(6) H 0.7571 0.8325 0.8728 0.053 Uiso 1.00 1 c R
H(7) H 0.6643 0.9426 0.8860 0.053 Uiso 1.00 1 c R
H(8) H 0.5553 0.7874 0.5173 0.057 Uiso 1.00 1 c R
H(9) H 0.6807 0.8169 0.5712 0.057 Uiso 1.00 1 c R
H(10) H 0.5837 0.9259 0.5679 0.057 Uiso 1.00 1 c R
H(11) H 0.4001 0.5026 0.6866 0.057 Uiso 1.00 1 c R
H(12) H 0.4808 0.5192 0.5999 0.057 Uiso 1.00 1 c R
H(13) H 0.3654 0.6017 0.5969 0.057 Uiso 1.00 1 c R
H(14) H 0.5772 0.6669 0.9607 0.053 Uiso 1.00 1 c R
H(15) H 0.5515 0.5346 0.8999 0.052 Uiso 1.00 1 c R
H(16) H 0.4482 0.6254 0.9247 0.052 Uiso 1.00 1 c R

loop_
_atom_site_aniso_label
_atom_site_aniso_U_11
_atom_site_aniso_U_22
_atom_site_aniso_U_33
_atom_site_aniso_U_12
_atom_site_aniso_U_13
_atom_site_aniso_U_23
Pt(1) 0.02279(11) 0.02492(11) 0.02968(11) 0.00309(4) 0.00533(7) 0.00436(5)
S(1) 0.0345(5) 0.0370(5) 0.0303(4) 0.0076(3) -0.0007(3) 0.0014(3)
S(2) 0.0367(5) 0.0378(5) 0.0292(4) 0.0127(3) 0.0044(3) 0.0041(3)
S(3) 0.0561(7) 0.0521(6) 0.0508(6) 0.0224(5) 0.0037(5) 0.0194(5)
S(4) 0.0655(7) 0.0497(6) 0.0440(6) 0.0267(5) 0.0012(5) -0.0091(5)
C(1) 0.0275(16) 0.0308(17) 0.0336(18) 0.0053(15) 0.0045(14) 0.0071(15)
C(2) 0.0282(17) 0.0321(17) 0.0352(19) 0.0056(15) 0.0029(14) 0.0015(16)
C(3) 0.050(2) 0.049(2) 0.065(3) 0.024(2) -0.005(2) -0.009(2)
C(4) 0.054(3) 0.068(3) 0.072(3) 0.033(2) 0.021(2) 0.020(2)
C(5) 0.0253(16) 0.035(2) 0.0374(19) 0.0094(15) 0.0072(14) 0.0033(16)
C(6) 0.0281(18) 0.0354(19) 0.0357(19) 0.0086(15) 0.0089(14) 0.0036(16)
C(7) 0.0298(18) 0.0289(17) 0.042(2) 0.0082(15) 0.0055(15) -0.0001(16)
C(8) 0.0290(17) 0.0308(19) 0.0362(19) 0.0073(14) 0.0073(14) 0.0069(15)
C(9) 0.030(2) 0.046(2) 0.056(2) 0.0025(18) 0.0046(19) -0.001(2)
C(10) 0.047(2) 0.058(2) 0.036(2) 0.010(2) 0.0153(19) 0.011(2)
C(11) 0.045(2) 0.045(2) 0.053(2) 0.0034(19) 0.0018(19) -0.010(2)
C(12) 0.043(2) 0.044(2) 0.043(2) 0.0117(17) 0.0078(19) 0.0180(18)

loop_
_atom_type_symbol
_atom_type_description
_atom_type_scat_dispersion_real
_atom_type_scat_dispersion_imag
_atom_type_scat_source
C C 0.003 0.002
;
International Tables for Crystallography
(1992, Vol. C, Tables 4.2.6.8 and 6.1.1.4)
;
H H 0.000 0.000
;
International Tables for Crystallography
(1992, Vol. C, Table 6.1.1.4)
;
Pt Pt -1.703 8.390
;
International Tables for Crystallography
(1992, Vol. C, Tables 4.2.6.8 and 6.1.1.4)
;
S S 0.125 0.123
;
International Tables for Crystallography
(1992, Vol. C, Tables 4.2.6.8 and 6.1.1.4)
;

loop_
_geom_angle_atom_site_label_1
_geom_angle_atom_site_label_2
_geom_angle_atom_site_label_3
_geom_angle
_geom_angle_publ_flag
S(1) Pt(1) S(2) 89.00(3) yes
S(1) Pt(1) C(5) 143.22(11) yes
S(1) Pt(1) C(6) 109.38(10) yes
S(1) Pt(1) C(7) 117.35(10) yes
S(1) Pt(1) C(8) 156.78(10) yes
S(2) Pt(1) C(5) 113.36(11) yes
S(2) Pt(1) C(6) 152.13(10) yes
S(2) Pt(1) C(7) 147.57(11) yes
S(2) Pt(1) C(8) 110.98(10) yes
C(5) Pt(1) C(6) 40.51(14) yes
C(5) Pt(1) C(7) 56.65(14) yes
C(5) Pt(1) C(8) 39.06(14) yes
C(6) Pt(1) C(7) 38.39(15) yes
C(6) Pt(1) C(8) 57.46(14) yes
C(7) Pt(1) C(8) 39.92(14) yes
Pt(1) S(1) C(1) 103.05(12) yes
Pt(1) S(2) C(2) 103.00(14) yes
C(1) S(3) C(3) 106.4(2) yes
C(2) S(4) C(4) 99.6(2) yes
S(1) C(1) S(3) 114.9(2) yes
S(1) C(1) C(2) 121.9(3) yes
S(3) C(1) C(2) 123.1(3) yes
S(2) C(2) S(4) 116.5(2) yes
S(2) C(2) C(1) 121.7(3) yes
S(4) C(2) C(1) 121.8(3) yes
S(3) C(3) C(4) 117.0(4) yes
S(4) C(4) C(3) 115.7(4) yes
Pt(1) C(5) C(6) 70.1(2) yes
Pt(1) C(5) C(8) 71.1(2) yes
Pt(1) C(5) C(9) 125.2(3) yes
C(6) C(5) C(8) 90.2(3) yes
C(6) C(5) C(9) 135.2(3) yes
C(8) C(5) C(9) 133.7(3) yes
Pt(1) C(6) C(5) 69.4(2) yes
Pt(1) C(6) C(7) 71.9(2) yes
Pt(1) C(6) C(10) 125.6(3) yes
C(5) C(6) C(7) 89.6(3) yes
C(5) C(6) C(10) 134.1(3) yes
C(7) C(6) C(10) 135.2(3) yes
Pt(1) C(7) C(6) 69.7(2) yes
Pt(1) C(7) C(8) 69.3(2) yes
Pt(1) C(7) C(11) 128.3(2) yes
C(6) C(7) C(8) 91.0(3) yes
C(6) C(7) C(11) 132.8(3) yes
C(8) C(7) C(11) 135.0(3) yes
Pt(1) C(8) C(5) 69.9(2) yes
Pt(1) C(8) C(7) 70.8(2) yes
Pt(1) C(8) C(12) 127.8(3) yes
C(5) C(8) C(7) 89.3(3) yes
C(5) C(8) C(12) 133.2(3) yes
C(7) C(8) C(12) 135.9(3) yes
S(3) C(3) H(1) 107.6 no
S(3) C(3) H(2) 107.4 no
C(4) C(3) H(1) 107.0 no
C(4) C(3) H(2) 108.2 no
H(1) C(3) H(2) 109.5 no
S(4) C(4) H(3) 107.5 no
S(4) C(4) H(4) 108.0 no
C(3) C(4) H(3) 107.3 no
C(3) C(4) H(4) 108.8 no
H(3) C(4) H(4) 109.5 no
C(5) C(9) H(5) 109.6 no
C(5) C(9) H(6) 110.1 no
C(5) C(9) H(7) 108.7 no
H(5) C(9) H(6) 109.5 no
H(5) C(9) H(7) 109.5 no
H(6) C(9) H(7) 109.5 no
C(6) C(10) H(8) 109.4 no
C(6) C(10) H(9) 109.8 no
C(6) C(10) H(10) 109.2 no
H(8) C(10) H(9) 109.5 no
H(8) C(10) H(10) 109.5 no
H(9) C(10) H(10) 109.5 no
C(7) C(11) H(11) 109.5 no
C(7) C(11) H(12) 110.0 no
C(7) C(11) H(13) 108.9 no
H(11) C(11) H(12) 109.5 no
H(11) C(11) H(13) 109.5 no
H(12) C(11) H(13) 109.5 no
C(8) C(12) H(14) 109.1 no
C(8) C(12) H(15) 109.5 no
C(8) C(12) H(16) 109.8 no
H(14) C(12) H(15) 109.5 no
H(14) C(12) H(16) 109.5 no
H(15) C(12) H(16) 109.5 no

loop_
_geom_bond_atom_site_label_1
_geom_bond_atom_site_label_2
_geom_bond_distance
_geom_bond_publ_flag
Pt(1) S(1) 2.2714(9) yes
Pt(1) S(2) 2.2735(9) yes
Pt(1) C(5) 2.138(3) yes
Pt(1) C(6) 2.147(4) yes
Pt(1) C(7) 2.175(4) yes
Pt(1) C(8) 2.154(3) yes
S(1) C(1) 1.735(4) yes
S(2) C(2) 1.741(4) yes
S(3) C(1) 1.752(4) yes
S(3) C(3) 1.798(6) yes
S(4) C(2) 1.745(4) yes
S(4) C(4) 1.805(5) yes
C(1) C(2) 1.355(5) yes
C(3) C(4) 1.484(8) yes
C(5) C(6) 1.484(5) yes
C(5) C(8) 1.435(5) yes
C(5) C(9) 1.478(5) yes
C(6) C(7) 1.421(5) yes
C(6) C(10) 1.476(6) yes
C(7) C(8) 1.478(5) yes
C(7) C(11) 1.483(6) yes
C(8) C(12) 1.483(6) yes
C(3) H(1) 0.950 no
C(3) H(2) 0.950 no
C(4) H(3) 0.950 no
C(4) H(4) 0.950 no
C(9) H(5) 0.950 no
C(9) H(6) 0.950 no
C(9) H(7) 0.950 no
C(10) H(8) 0.950 no
C(10) H(9) 0.950 no
C(10) H(10) 0.950 no
C(11) H(11) 0.950 no
C(11) H(12) 0.950 no
C(11) H(13) 0.950 no
C(12) H(14) 0.950 no
C(12) H(15) 0.950 no
C(12) H(16) 0.950 no

loop_
_geom_contact_atom_site_label_1
_geom_contact_atom_site_label_2
_geom_contact_distance
_geom_contact_site_symmetry_2
Pt(1) C(1) 3.154(3) .
Pt(1) C(2) 3.159(4) .
Pt(1) C(9) 3.225(4) .
Pt(1) C(10) 3.236(5) .
Pt(1) C(11) 3.305(4) .
Pt(1) C(12) 3.280(4) .
S(1) S(2) 3.1856(12) .
S(1) S(3) 2.9382(17) .
S(1) C(2) 2.707(4) .
S(2) S(1) 3.1856(12) .
S(2) S(4) 2.9645(16) .
S(2) C(1) 2.710(3) .
S(3) S(1) 2.9382(17) .
S(3) S(4) 3.2340(18) .
S(3) C(2) 2.738(4) .
S(3) C(4) 2.803(6) .
S(4) S(2) 2.9645(16) .
S(4) S(3) 3.2340(18) .
S(4) C(1) 2.715(4) .
S(4) C(3) 2.790(5) .
C(1) Pt(1) 3.154(3) .
C(1) S(2) 2.710(3) .
C(1) S(4) 2.715(4) .
C(1) C(3) 2.842(6) .
C(1) C(4) 3.011(7) .
C(2) Pt(1) 3.159(4) .
C(2) S(1) 2.707(4) .
C(2) S(3) 2.738(4) .
C(2) C(3) 3.188(6) .
C(2) C(4) 2.712(7) .
C(3) S(4) 2.790(5) .
C(3) C(1) 2.842(6) .
C(3) C(2) 3.188(6) .
C(4) S(3) 2.803(6) .
C(4) C(1) 3.011(7) .
C(4) C(2) 2.712(7) .
C(5) C(7) 2.047(5) .
C(5) C(10) 2.726(6) .
C(5) C(11) 3.519(6) .
C(5) C(12) 2.678(6) .
C(6) C(8) 2.067(5) .
C(6) C(9) 2.738(6) .
C(6) C(11) 2.662(6) .
C(6) C(12) 3.540(6) .
C(7) C(5) 2.047(5) .
C(7) C(9) 3.516(6) .
C(7) C(10) 2.679(6) .
C(7) C(12) 2.745(6) .
C(8) C(6) 2.067(5) .
C(8) C(9) 2.678(5) .
C(8) C(10) 3.537(6) .
C(8) C(11) 2.736(6) .
C(9) Pt(1) 3.225(4) .
C(9) C(6) 2.738(6) .
C(9) C(7) 3.516(6) .
C(9) C(8) 2.678(5) .
C(9) C(10) 3.560(6) .
C(9) C(12) 3.471(6) .
C(10) Pt(1) 3.236(5) .
C(10) C(5) 2.726(6) .
C(10) C(7) 2.679(6) .
C(10) C(8) 3.537(6) .
C(10) C(9) 3.560(6) .
C(10) C(11) 3.478(7) .
C(11) Pt(1) 3.305(4) .
C(11) C(5) 3.519(6) .
C(11) C(6) 2.662(6) .
C(11) C(8) 2.736(6) .
C(11) C(10) 3.478(7) .
C(11) C(12) 3.593(6) .
C(12) Pt(1) 3.280(4) .
C(12) C(5) 2.678(6) .
C(12) C(6) 3.540(6) .
C(12) C(7) 2.745(6) .
C(12) C(9) 3.471(6) .
C(12) C(11) 3.593(6) .
C(12) C(12) 3.573(6) 3_667
Pt(1) H(1) 3.035 4_575
Pt(1) H(6) 3.281 4_465
Pt(1) H(7) 3.200 .
Pt(1) H(10) 3.219 .
Pt(1) H(13) 3.302 .
Pt(1) H(16) 3.289 .
S(1) H(1) 3.369 4_575
S(1) H(2) 3.470 4_575
S(1) H(9) 3.450 3_676
S(1) H(9) 3.244 4_465
S(1) H(10) 3.553 .
S(1) H(10) 3.294 3_676
S(1) H(12) 3.557 4_465
S(1) H(13) 3.587 2_556
S(2) H(1) 3.564 4_575
S(2) H(4) 2.888 4_575
S(2) H(6) 3.346 4_465
S(2) H(7) 3.524 .
S(2) H(7) 3.210 3_677
S(2) H(15) 3.541 4_465
S(3) H(1) 2.272 .
S(3) H(2) 2.271 .
S(3) H(2) 3.580 4_575
S(3) H(3) 3.131 .
S(3) H(4) 3.580 .
S(3) H(8) 3.105 2_556
S(3) H(9) 3.456 3_676
S(3) H(12) 3.243 4_465
S(3) H(13) 3.305 2_556
S(4) H(1) 3.117 .
S(4) H(2) 3.567 .
S(4) H(3) 2.278 .
S(4) H(4) 2.284 .
S(4) H(5) 3.506 4_475
S(4) H(6) 3.188 3_677
S(4) H(7) 3.575 3_677
S(4) H(7) 3.323 4_475
S(4) H(14) 3.110 3_677
S(4) H(15) 3.237 4_465
S(4) H(16) 3.414 2_557
C(1) H(1) 3.525 .
C(1) H(1) 3.560 4_575
C(1) H(2) 3.349 .
C(1) H(2) 3.140 4_575
C(1) H(3) 3.063 .
C(1) H(12) 3.375 4_465
C(2) H(2) 3.437 4_575
C(2) H(3) 2.785 .
C(2) H(4) 3.548 .
C(2) H(4) 3.066 4_575
C(2) H(15) 3.156 4_465
C(3) H(3) 1.986 .
C(3) H(4) 2.003 .
C(3) H(5) 3.480 4_475
C(3) H(8) 3.140 2_556
C(3) H(10) 3.513 4_475
C(3) H(11) 3.350 4_465
C(3) H(12) 3.434 4_465
C(4) H(1) 1.982 .
C(4) H(2) 1.997 .
C(4) H(7) 3.420 4_475
C(4) H(11) 3.450 4_465
C(4) H(14) 3.495 2_557
C(4) H(15) 2.938 4_465
C(4) H(16) 3.510 2_557
C(5) H(1) 3.295 4_575
C(5) H(5) 2.007 .
C(5) H(6) 2.012 .
C(5) H(7) 1.997 .
C(5) H(8) 3.437 .
C(5) H(9) 2.975 .
C(5) H(10) 3.018 .
C(5) H(14) 2.782 .
C(5) H(15) 3.219 .
C(5) H(16) 3.284 .
C(6) H(1) 3.432 4_575
C(6) H(5) 2.856 .
C(6) H(6) 3.284 .
C(6) H(7) 3.327 .
C(6) H(8) 2.003 .
C(6) H(9) 2.008 .
C(6) H(10) 2.001 .
C(6) H(11) 3.375 .
C(6) H(12) 2.905 .
C(6) H(13) 2.964 .
C(7) H(5) 3.531 4_465
C(7) H(8) 2.808 .
C(7) H(9) 3.208 .
C(7) H(10) 3.285 .
C(7) H(11) 2.011 .
C(7) H(12) 2.016 .
C(7) H(13) 2.004 .
C(7) H(14) 3.438 .
C(7) H(15) 2.971 .
C(7) H(16) 3.085 .
C(8) H(3) 3.531 4_565
C(8) H(5) 3.390 .
C(8) H(6) 2.927 .
C(8) H(6) 3.360 4_465
C(8) H(7) 2.977 .
C(8) H(11) 2.853 .
C(8) H(12) 3.273 .
C(8) H(13) 3.333 .
C(8) H(14) 2.006 .
C(8) H(15) 2.011 .
C(8) H(16) 2.014 .
C(9) H(1) 3.179 4_575
C(9) H(9) 3.542 .
C(9) H(11) 3.384 4_565
C(9) H(14) 3.151 .
C(9) H(16) 2.951 4_565
C(10) H(1) 3.489 4_575
C(10) H(2) 3.448 2_546
C(10) H(5) 3.271 .
C(10) H(10) 3.562 3_676
C(10) H(12) 3.441 .
C(10) H(13) 3.567 .
C(10) H(13) 3.094 4_565
C(11) H(2) 3.250 4_565
C(11) H(3) 3.369 4_565
C(11) H(5) 3.149 4_465
C(11) H(8) 3.188 .
C(11) H(9) 3.115 4_465
C(11) H(12) 3.521 3_666
C(11) H(15) 3.531 .
C(12) H(3) 2.989 4_565
C(12) H(5) 3.587 4_465
C(12) H(6) 3.424 .
C(12) H(6) 3.092 4_465
C(12) H(7) 3.568 .
C(12) H(11) 3.311 .
C(12) H(15) 3.193 3_667
C(12) H(16) 3.314 3_667
H(1) Pt(1) 3.035 4_475
H(1) S(1) 3.369 4_475
H(1) S(2) 3.564 4_475
H(1) S(3) 2.272 .
H(1) S(4) 3.117 .
H(1) C(1) 3.525 .
H(1) C(1) 3.560 4_475
H(1) C(4) 1.982 .
H(1) C(5) 3.295 4_475
H(1) C(6) 3.432 4_475
H(1) C(9) 3.179 4_475
H(1) C(10) 3.489 4_475
H(1) H(2) 1.551 .
H(1) H(3) 2.704 .
H(1) H(4) 2.142 .
H(1) H(5) 2.799 4_475
H(1) H(7) 3.028 4_475
H(1) H(8) 3.268 2_556
H(1) H(10) 2.777 4_475
H(2) S(1) 3.470 4_475
H(2) S(3) 2.271 .
H(2) S(3) 3.580 4_475
H(2) S(4) 3.567 .
H(2) C(1) 3.349 .
H(2) C(1) 3.140 4_475
H(2) C(2) 3.437 4_475
H(2) C(4) 1.997 .
H(2) C(10) 3.448 2_556
H(2) C(11) 3.250 4_465
H(2) H(1) 1.551 .
H(2) H(3) 2.141 .
H(2) H(4) 2.396 .
H(2) H(8) 2.614 2_556
H(2) H(11) 2.708 4_465
H(2) H(12) 2.919 4_465
H(3) S(3) 3.131 .
H(3) S(4) 2.278 .
H(3) C(1) 3.063 .
H(3) C(2) 2.785 .
H(3) C(3) 1.986 .
H(3) C(8) 3.531 4_465
H(3) C(11) 3.369 4_465
H(3) C(12) 2.989 4_465
H(3) H(1) 2.704 .
H(3) H(2) 2.141 .
H(3) H(4) 1.551 .
H(3) H(11) 2.715 4_465
H(3) H(12) 3.419 4_465
H(3) H(14) 3.183 2_557
H(3) H(15) 2.127 4_465
H(3) H(16) 3.260 2_557
H(3) H(16) 3.265 4_465
H(4) S(2) 2.888 4_475
H(4) S(3) 3.580 .
H(4) S(4) 2.284 .
H(4) C(2) 3.548 .
H(4) C(2) 3.066 4_475
H(4) C(3) 2.003 .
H(4) H(1) 2.142 .
H(4) H(2) 2.396 .
H(4) H(3) 1.551 .
H(4) H(7) 3.009 4_475
H(4) H(14) 3.031 2_557
H(4) H(15) 3.413 4_465
H(4) H(16) 3.295 2_557
H(5) S(4) 3.506 4_575
H(5) C(3) 3.480 4_575
H(5) C(5) 2.007 .
H(5) C(6) 2.856 .
H(5) C(7) 3.531 4_565
H(5) C(8) 3.390 .
H(5) C(10) 3.271 .
H(5) C(11) 3.149 4_565
H(5) C(12) 3.587 4_565
H(5) H(1) 2.799 4_575
H(5) H(6) 1.551 .
H(5) H(7) 1.551 .
H(5) H(9) 3.136 .
H(5) H(10) 3.211 .
H(5) H(11) 2.524 4_565
H(5) H(13) 3.132 4_565
H(5) H(16) 2.931 4_565
H(6) Pt(1) 3.281 4_565
H(6) S(2) 3.346 4_565
H(6) S(4) 3.188 3_677
H(6) C(5) 2.012 .
H(6) C(6) 3.284 .
H(6) C(8) 2.927 .
H(6) C(8) 3.360 4_565
H(6) C(12) 3.424 .
H(6) C(12) 3.092 4_565
H(6) H(5) 1.551 .
H(6) H(7) 1.551 .
H(6) H(11) 3.498 4_565
H(6) H(14) 2.972 .
H(6) H(15) 3.595 4_565
H(6) H(16) 2.250 4_565
H(7) Pt(1) 3.200 .
H(7) S(2) 3.524 .
H(7) S(2) 3.210 3_677
H(7) S(4) 3.575 3_677
H(7) S(4) 3.323 4_575
H(7) C(4) 3.420 4_575
H(7) C(5) 1.997 .
H(7) C(6) 3.327 .
H(7) C(8) 2.977 .
H(7) C(12) 3.568 .
H(7) H(1) 3.028 4_575
H(7) H(4) 3.009 4_575
H(7) H(5) 1.551 .
H(7) H(6) 1.551 .
H(7) H(14) 3.122 .
H(7) H(16) 3.296 4_565
H(8) S(3) 3.105 2_546
H(8) C(3) 3.140 2_546
H(8) C(5) 3.437 .
H(8) C(6) 2.003 .
H(8) C(7) 2.808 .
H(8) C(11) 3.188 .
H(8) H(1) 3.268 2_546
H(8) H(2) 2.614 2_546
H(8) H(9) 1.551 .
H(8) H(10) 1.551 .
H(8) H(10) 3.397 3_676
H(8) H(12) 3.045 .
H(8) H(12) 3.426 3_666
H(8) H(13) 3.123 .
H(9) S(1) 3.450 3_676
H(9) S(1) 3.244 4_565
H(9) S(3) 3.456 3_676
H(9) C(5) 2.975 .
H(9) C(6) 2.008 .
H(9) C(7) 3.208 .
H(9) C(9) 3.542 .
H(9) C(11) 3.115 4_565
H(9) H(5) 3.136 .
H(9) H(8) 1.551 .
H(9) H(10) 1.551 .
H(9) H(11) 3.307 4_565
H(9) H(13) 2.250 4_565
H(10) Pt(1) 3.219 .
H(10) S(1) 3.553 .
H(10) S(1) 3.294 3_676
H(10) C(3) 3.513 4_575
H(10) C(5) 3.018 .
H(10) C(6) 2.001 .
H(10) C(7) 3.285 .
H(10) C(10) 3.562 3_676
H(10) H(1) 2.777 4_575
H(10) H(5) 3.211 .
H(10) H(8) 1.551 .
H(10) H(8) 3.397 3_676
H(10) H(9) 1.551 .
H(10) H(10) 2.866 3_676
H(10) H(13) 3.210 4_565
H(11) C(3) 3.350 4_565
H(11) C(4) 3.450 4_565
H(11) C(6) 3.375 .
H(11) C(7) 2.011 .
H(11) C(8) 2.853 .
H(11) C(9) 3.384 4_465
H(11) C(12) 3.311 .
H(11) H(2) 2.708 4_565
H(11) H(3) 2.715 4_565
H(11) H(5) 2.524 4_465
H(11) H(6) 3.498 4_465
H(11) H(9) 3.307 4_465
H(11) H(12) 1.551 .
H(11) H(13) 1.551 .
H(11) H(15) 3.125 .
H(11) H(16) 3.334 .
H(12) S(1) 3.557 4_565
H(12) S(3) 3.243 4_565
H(12) C(1) 3.375 4_565
H(12) C(3) 3.434 4_565
H(12) C(6) 2.905 .
H(12) C(7) 2.016 .
H(12) C(8) 3.273 .
H(12) C(10) 3.441 .
H(12) C(11) 3.521 3_666
H(12) H(2) 2.919 4_565
H(12) H(3) 3.419 4_565
H(12) H(8) 3.045 .
H(12) H(8) 3.426 3_666
H(12) H(11) 1.551 .
H(12) H(12) 2.729 3_666
H(12) H(13) 1.551 .
H(12) H(13) 3.498 3_666
H(13) Pt(1) 3.302 .
H(13) S(1) 3.587 2_546
H(13) S(3) 3.305 2_546
H(13) C(6) 2.964 .
H(13) C(7) 2.004 .
H(13) C(8) 3.333 .
H(13) C(10) 3.567 .
H(13) C(10) 3.094 4_465
H(13) H(5) 3.132 4_465
H(13) H(8) 3.123 .
H(13) H(9) 2.250 4_465
H(13) H(10) 3.210 4_465
H(13) H(11) 1.551 .
H(13) H(12) 1.551 .
H(13) H(12) 3.498 3_666
H(14) S(4) 3.110 3_677
H(14) C(4) 3.495 2_547
H(14) C(5) 2.782 .
H(14) C(7) 3.438 .
H(14) C(8) 2.006 .
H(14) C(9) 3.151 .
H(14) H(3) 3.183 2_547
H(14) H(4) 3.031 2_547
H(14) H(6) 2.972 .
H(14) H(7) 3.122 .
H(14) H(15) 1.551 .
H(14) H(15) 3.187 3_667
H(14) H(16) 1.551 .
H(14) H(16) 3.309 3_667
H(15) S(2) 3.541 4_565
H(15) S(4) 3.237 4_565
H(15) C(2) 3.156 4_565
H(15) C(4) 2.938 4_565
H(15) C(5) 3.219 .
H(15) C(7) 2.971 .
H(15) C(8) 2.011 .
H(15) C(11) 3.531 .
H(15) C(12) 3.193 3_667
H(15) H(3) 2.127 4_565
H(15) H(4) 3.413 4_565
H(15) H(6) 3.595 4_465
H(15) H(11) 3.125 .
H(15) H(14) 1.551 .
H(15) H(14) 3.187 3_667
H(15) H(15) 3.072 3_667
H(15) H(16) 1.551 .
H(15) H(16) 2.796 3_667
H(16) Pt(1) 3.289 .
H(16) S(4) 3.414 2_547
H(16) C(4) 3.510 2_547
H(16) C(5) 3.284 .
H(16) C(7) 3.085 .
H(16) C(8) 2.014 .
H(16) C(9) 2.951 4_465
H(16) C(12) 3.314 3_667
H(16) H(3) 3.260 2_547
H(16) H(3) 3.265 4_565
H(16) H(4) 3.295 2_547
H(16) H(5) 2.931 4_465
H(16) H(6) 2.250 4_465
H(16) H(7) 3.296 4_465
H(16) H(11) 3.334 .
H(16) H(14) 1.551 .
H(16) H(14) 3.309 3_667
H(16) H(15) 1.551 .
H(16) H(15) 2.796 3_667
H(16) H(16) 3.319 3_667

loop_
_geom_torsion_atom_site_label_1
_geom_torsion_atom_site_label_2
_geom_torsion_atom_site_label_3
_geom_torsion_atom_site_label_4
_geom_torsion
S(1) Pt(1) S(2) C(2) -9.46(14)
S(2) Pt(1) S(1) C(1) 10.14(14)
S(1) Pt(1) C(5) C(6) -44.6(3)
S(1) Pt(1) C(5) C(8) -141.94(19)
S(1) Pt(1) C(5) C(9) 87.3(4)
C(5) Pt(1) S(1) C(1) -119.6(2)
S(1) Pt(1) C(6) C(5) 153.55(19)
S(1) Pt(1) C(6) C(7) -109.9(2)
S(1) Pt(1) C(6) C(10) 23.3(3)
C(6) Pt(1) S(1) C(1) -148.48(17)
S(1) Pt(1) C(7) C(6) 87.1(2)
S(1) Pt(1) C(7) C(8) -173.80(17)
S(1) Pt(1) C(7) C(11) -42.1(4)
C(7) Pt(1) S(1) C(1) 170.42(18)
S(1) Pt(1) C(8) C(5) 110.6(2)
S(1) Pt(1) C(8) C(7) 14.1(4)
S(1) Pt(1) C(8) C(12) -119.8(3)
C(8) Pt(1) S(1) C(1) 160.3(2)
S(2) Pt(1) C(5) C(6) -167.66(18)
S(2) Pt(1) C(5) C(8) 95.0(2)
S(2) Pt(1) C(5) C(9) -35.8(4)
C(5) Pt(1) S(2) C(2) 140.43(18)
S(2) Pt(1) C(6) C(5) 24.8(3)
S(2) Pt(1) C(6) C(7) 121.4(2)
S(2) Pt(1) C(6) C(10) -105.4(3)
C(6) Pt(1) S(2) C(2) 123.2(2)
S(2) Pt(1) C(7) C(6) -131.9(2)
S(2) Pt(1) C(7) C(8) -32.8(3)
S(2) Pt(1) C(7) C(11) 98.9(4)
C(7) Pt(1) S(2) C(2) -155.5(2)
S(2) Pt(1) C(8) C(5) -101.6(2)
S(2) Pt(1) C(8) C(7) 161.88(19)
S(2) Pt(1) C(8) C(12) 28.0(3)
C(8) Pt(1) S(2) C(2) -177.33(17)
C(5) Pt(1) C(6) C(7) 96.6(3)
C(5) Pt(1) C(6) C(10) -130.3(4)
C(6) Pt(1) C(5) C(8) -97.4(3)
C(6) Pt(1) C(5) C(9) 131.9(4)
C(5) Pt(1) C(7) C(6) -50.6(2)
C(5) Pt(1) C(7) C(8) 48.5(2)
C(5) Pt(1) C(7) C(11) -179.8(4)
C(7) Pt(1) C(5) C(6) 47.6(2)
C(7) Pt(1) C(5) C(8) -49.8(2)
C(7) Pt(1) C(5) C(9) 179.5(4)
C(5) Pt(1) C(8) C(7) -96.5(3)
C(5) Pt(1) C(8) C(12) 129.6(4)
C(8) Pt(1) C(5) C(6) 97.4(3)
C(8) Pt(1) C(5) C(9) -130.7(4)
C(6) Pt(1) C(7) C(8) 99.1(2)
C(6) Pt(1) C(7) C(11) -129.2(4)
C(7) Pt(1) C(6) C(5) -96.6(3)
C(7) Pt(1) C(6) C(10) 133.2(4)
C(6) Pt(1) C(8) C(5) 49.8(2)
C(6) Pt(1) C(8) C(7) -46.7(2)
C(6) Pt(1) C(8) C(12) 179.5(4)
C(8) Pt(1) C(6) C(5) -47.8(2)
C(8) Pt(1) C(6) C(7) 48.7(2)
C(8) Pt(1) C(6) C(10) -178.1(4)
C(7) Pt(1) C(8) C(5) 96.5(3)
C(7) Pt(1) C(8) C(12) -133.9(4)
C(8) Pt(1) C(7) C(6) -99.1(2)
C(8) Pt(1) C(7) C(11) 131.7(5)
Pt(1) S(1) C(1) S(3) 166.15(17)
Pt(1) S(1) C(1) C(2) -9.5(3)
Pt(1) S(2) C(2) S(4) -172.19(19)
Pt(1) S(2) C(2) C(1) 6.9(3)
C(1) S(3) C(3) C(4) 14.2(4)
C(3) S(3) C(1) S(1) 146.6(2)
C(3) S(3) C(1) C(2) -37.8(4)
C(2) S(4) C(4) C(3) -62.9(4)
C(4) S(4) C(2) S(2) -139.0(2)
C(4) S(4) C(2) C(1) 41.9(4)
S(1) C(1) C(2) S(2) 1.8(5)
S(1) C(1) C(2) S(4) -179.1(2)
S(3) C(1) C(2) S(2) -173.5(2)
S(3) C(1) C(2) S(4) 5.6(5)
S(3) C(3) C(4) S(4) 35.1(6)
Pt(1) C(5) C(6) C(7) -70.8(2)
Pt(1) C(5) C(6) C(10) 120.1(5)
Pt(1) C(5) C(8) C(7) 69.8(2)
Pt(1) C(5) C(8) C(12) -123.4(4)
C(6) C(5) C(8) Pt(1) -68.8(2)
C(6) C(5) C(8) C(7) 1.0(3)
C(6) C(5) C(8) C(12) 167.8(4)
C(8) C(5) C(6) Pt(1) 69.7(2)
C(8) C(5) C(6) C(7) -1.0(3)
C(8) C(5) C(6) C(10) -170.2(4)
C(9) C(5) C(6) Pt(1) -120.4(5)
C(9) C(5) C(6) C(7) 168.8(4)
C(9) C(5) C(6) C(10) -0.3(7)
C(9) C(5) C(8) Pt(1) 121.1(4)
C(9) C(5) C(8) C(7) -169.1(4)
C(9) C(5) C(8) C(12) -2.3(8)
Pt(1) C(6) C(7) C(8) -67.4(2)
Pt(1) C(6) C(7) C(11) 123.9(4)
C(5) C(6) C(7) Pt(1) 68.4(2)
C(5) C(6) C(7) C(8) 1.0(3)
C(5) C(6) C(7) C(11) -167.7(4)
C(10) C(6) C(7) Pt(1) -122.6(5)
C(10) C(6) C(7) C(8) 169.9(4)
C(10) C(6) C(7) C(11) 1.3(8)
Pt(1) C(7) C(8) C(5) -68.9(2)
Pt(1) C(7) C(8) C(12) 125.0(5)
C(6) C(7) C(8) Pt(1) 67.9(2)
C(6) C(7) C(8) C(5) -1.0(3)
C(6) C(7) C(8) C(12) -167.1(4)
C(11) C(7) C(8) Pt(1) -123.9(5)
C(11) C(7) C(8) C(5) 167.2(4)
C(11) C(7) C(8) C(12) 1.1(8)
